data_7046526
loop_
_publ_author_name
'Kaiser, Maximillian'
'Klett, Jan'

_publ_section_title
;
 The hetero-cubane structures of the heavy alkali metal tert-amyloxides
 [MOCMe<sub>2</sub>Et]<sub>4</sub> (M = K, Rb, Cs).
;
_journal_issue 36
_journal_name_full 'Dalton transactions (Cambridge, England : 2003)'
_journal_page_first 12582
_journal_page_last 12586
_journal_paper_doi 10.1039/c8dt01545g
_journal_volume 47
_journal_year 2018
_chemical_formula_sum 'C5 H11 K O'
_chemical_formula_weight 126.24
_chemical_properties_physical Moisture-sensitive
_space_group_crystal_system monoclinic
_space_group_IT_number 14
_space_group_name_Hall '-P 2ybc'
_space_group_name_H-M_alt 'P 1 21/c 1'
_symmetry_space_group_name_Hall '-P 2ybc'
_symmetry_space_group_name_H-M 'P 1 21/c 1'
_atom_sites_solution_hydrogens geom
_audit_creation_method SHELXL-2013
_audit_update_record
;
2018-05-30 deposited with the CCDC.
2018-05-31 downloaded from the CCDC.
;
_cell_angle_alpha 90
_cell_angle_beta 111.919(3)
_cell_angle_gamma 90
_cell_formula_units_Z 16
_cell_length_a 21.876(4)
_cell_length_b 8.1807(17)
_cell_length_c 16.896(3)
_cell_measurement_reflns_used 3930
_cell_measurement_temperature 173(2)
_cell_measurement_theta_max 26.0439
_cell_measurement_theta_min 2.5988
_cell_volume 2805.1(9)
_computing_cell_refinement APEX2
_computing_data_collection APEX2
_computing_data_reduction APEX2
_computing_molecular_graphics ShelXP
_computing_publication_material XCIF
_computing_structure_refinement 'SHELXL-2013 (Sheldrick, 2013)'
_computing_structure_solution ShelXS
_diffrn_ambient_temperature 173(2)
_diffrn_measured_fraction_theta_full 0.998
_diffrn_measured_fraction_theta_max 0.994
_diffrn_measurement_device_type 'Bruker Smart'
_diffrn_radiation_type MoK\a
_diffrn_radiation_wavelength 0.71073
_diffrn_reflns_av_R_equivalents 0.0903
_diffrn_reflns_av_unetI/netI 0.0714
_diffrn_reflns_Laue_measured_fraction_full 0.998
_diffrn_reflns_Laue_measured_fraction_max 0.994
_diffrn_reflns_limit_h_max 28
_diffrn_reflns_limit_h_min -28
_diffrn_reflns_limit_k_max 10
_diffrn_reflns_limit_k_min -10
_diffrn_reflns_limit_l_max 22
_diffrn_reflns_limit_l_min -22
_diffrn_reflns_number 29399
_diffrn_reflns_point_group_measured_fraction_full 0.998
_diffrn_reflns_point_group_measured_fraction_max 0.994
_diffrn_reflns_theta_full 25.242
_diffrn_reflns_theta_max 27.899
_diffrn_reflns_theta_min 1.003
_exptl_absorpt_coefficient_mu 0.654
_exptl_absorpt_correction_T_max 1.0032
_exptl_absorpt_correction_T_min 0.7568
_exptl_absorpt_correction_type multi-scan
_exptl_crystal_colour colourless
_exptl_crystal_density_diffrn 1.196
_exptl_crystal_description block
_exptl_crystal_F_000 1088
_exptl_crystal_recrystallization_method 'Re-crystallisation from solvent: n-hexane'
_exptl_crystal_size_max 0.37
_exptl_crystal_size_mid 0.28
_exptl_crystal_size_min 0.12
_refine_diff_density_max 0.561
_refine_diff_density_min -0.402
_refine_diff_density_rms 0.079
_refine_ls_extinction_method none
_refine_ls_goodness_of_fit_ref 1.159
_refine_ls_hydrogen_treatment mixed
_refine_ls_matrix_type full
_refine_ls_number_parameters 289
_refine_ls_number_reflns 6662
_refine_ls_number_restraints 114
_refine_ls_restrained_S_all 1.153
_refine_ls_R_factor_all 0.1173
_refine_ls_R_factor_gt 0.0720
_refine_ls_shift/su_max 0.068
_refine_ls_shift/su_mean 0.001
_refine_ls_structure_factor_coef Fsqd
_refine_ls_weighting_details 'w=1/[\s^2^(Fo^2^)+(0.0327P)^2^+4.8009P] where P=(Fo^2^+2Fc^2^)/3'
_refine_ls_weighting_scheme calc
_refine_ls_wR_factor_gt 0.1446
_refine_ls_wR_factor_ref 0.1596
_reflns_Friedel_coverage 0.000
_reflns_number_gt 4239
_reflns_number_total 6662
_reflns_threshold_expression 'I > 2\s(I)'
_cod_data_source_file c8dt01545g2.cif
_cod_data_source_block jkm1
_cod_depositor_comments 'Adding full bibliography for 7046525--7046528.cif.'
_cod_original_cell_volume 2805.2(10)
_cod_database_code 7046526
_shelx_space_group_comment
;
The symmetry employed for this shelxl refinement is uniquely defined
by the following loop, which should always be used as a source of
symmetry information in preference to the above space-group names.
They are only intended as comments.
;
_shelxl_version_number 2013-4

loop_
_space_group_symop_operation_xyz
'x, y, z'
'-x, y+1/2, -z+1/2'
'-x, -y, -z'
'x, -y-1/2, z-1/2'

loop_
_atom_site_label
_atom_site_type_symbol
_atom_site_fract_x
_atom_site_fract_y
_atom_site_fract_z
_atom_site_U_iso_or_equiv
_atom_site_adp_type
_atom_site_occupancy
_atom_site_site_symmetry_order
_atom_site_calc_flag
_atom_site_refinement_flags_posn
_atom_site_refinement_flags_adp
_atom_site_refinement_flags_occupancy
_atom_site_disorder_assembly
_atom_site_disorder_group
K1 K 0.31773(4) 0.18003(10) 0.46691(6) 0.0315(2) Uani 1 1 d . . . . .
K2 K 0.19173(5) 0.14918(10) 0.55923(6) 0.0346(2) Uani 1 1 d . . . . .
K3 K 0.31732(5) -0.17469(11) 0.60212(6) 0.0335(2) Uani 1 1 d . . . . .
K4 K 0.19136(5) -0.13601(10) 0.38708(6) 0.0337(2) Uani 1 1 d . . . . .
O1 O 0.18898(14) -0.1683(3) 0.54009(19) 0.0367(7) Uani 1 1 d D . . . .
C10 C 0.139(2) -0.253(8) 0.555(4) 0.037(4) Uiso 0.046(3) 1 d D U P A 3
C11 C 0.066(3) -0.237(13) 0.498(6) 0.039(8) Uiso 0.046(3) 1 d D U P A 3
H11A H 0.0531 -0.1220 0.4948 0.058 Uiso 0.046(3) 1 calc R U P A 3
H11B H 0.0398 -0.3006 0.5235 0.058 Uiso 0.046(3) 1 calc R U P A 3
H11C H 0.0585 -0.2787 0.4411 0.058 Uiso 0.046(3) 1 calc R U P A 3
C12 C 0.159(5) -0.434(10) 0.560(6) 0.033(9) Uiso 0.046(3) 1 d D U P A 3
H12A H 0.2000 -0.4515 0.6087 0.049 Uiso 0.046(3) 1 calc R U P A 3
H12B H 0.1652 -0.4659 0.5072 0.049 Uiso 0.046(3) 1 calc R U P A 3
H12C H 0.1239 -0.5012 0.5661 0.049 Uiso 0.046(3) 1 calc R U P A 3
C13 C 0.151(5) -0.191(8) 0.645(4) 0.036(5) Uiso 0.046(3) 1 d D U P A 3
H13A H 0.1980 -0.1570 0.6727 0.044 Uiso 0.046(3) 1 calc R U P A 3
H13B H 0.1238 -0.0926 0.6407 0.044 Uiso 0.046(3) 1 calc R U P A 3
C14 C 0.136(5) -0.316(8) 0.703(4) 0.046(9) Uiso 0.046(3) 1 d D U P A 3
H14A H 0.1334 -0.2598 0.7531 0.068 Uiso 0.046(3) 1 calc R U P A 3
H14B H 0.1712 -0.3980 0.7221 0.068 Uiso 0.046(3) 1 calc R U P A 3
H14C H 0.0940 -0.3695 0.6716 0.068 Uiso 0.046(3) 1 calc R U P A 3
C10A C 0.1423(5) -0.2581(14) 0.5570(7) 0.032(3) Uiso 0.503(3) 1 d D U P A 1
C11A C 0.1276(7) -0.1694(16) 0.6277(7) 0.052(3) Uiso 0.503(3) 1 d D U P A 1
H11D H 0.1133 -0.0574 0.6094 0.078 Uiso 0.503(3) 1 calc R U P A 1
H11E H 0.1675 -0.1667 0.6796 0.078 Uiso 0.503(3) 1 calc R U P A 1
H11F H 0.0926 -0.2273 0.6392 0.078 Uiso 0.503(3) 1 calc R U P A 1
C12A C 0.1639(8) -0.4351(15) 0.5829(9) 0.039(3) Uiso 0.503(3) 1 d D U P A 1
H12D H 0.1742 -0.4884 0.5374 0.059 Uiso 0.503(3) 1 calc R U P A 1
H12E H 0.1282 -0.4945 0.5920 0.059 Uiso 0.503(3) 1 calc R U P A 1
H12F H 0.2031 -0.4354 0.6357 0.059 Uiso 0.503(3) 1 calc R U P A 1
C13A C 0.0810(5) -0.2648(15) 0.4736(6) 0.042(3) Uiso 0.503(3) 1 d D U P A 1
H13C H 0.0708 -0.1529 0.4500 0.051 Uiso 0.503(3) 1 calc R U P A 1
H13D H 0.0913 -0.3323 0.4314 0.051 Uiso 0.503(3) 1 calc R U P A 1
C14A C 0.0200(5) -0.3357(14) 0.4854(8) 0.067(3) Uiso 0.503(3) 1 d D U P A 1
H14D H -0.0162 -0.3442 0.4298 0.100 Uiso 0.503(3) 1 calc R U P A 1
H14E H 0.0070 -0.2637 0.5227 0.100 Uiso 0.503(3) 1 calc R U P A 1
H14F H 0.0304 -0.4445 0.5113 0.100 Uiso 0.503(3) 1 calc R U P A 1
C10B C 0.1480(5) -0.2658(14) 0.5671(7) 0.030(3) Uiso 0.451(3) 1 d D U P A 4
C11B C 0.1393(7) -0.1998(15) 0.6477(7) 0.036(3) Uiso 0.451(3) 1 d D U P A 4
H11G H 0.1179 -0.0925 0.6353 0.054 Uiso 0.451(3) 1 calc R U P A 4
H11H H 0.1825 -0.1893 0.6939 0.054 Uiso 0.451(3) 1 calc R U P A 4
H11I H 0.1119 -0.2756 0.6650 0.054 Uiso 0.451(3) 1 calc R U P A 4
C12B C 0.1803(7) -0.4339(14) 0.5907(10) 0.037(3) Uiso 0.451(3) 1 d D U P A 4
H12G H 0.1843 -0.4842 0.5401 0.055 Uiso 0.451(3) 1 calc R U P A 4
H12H H 0.1531 -0.5036 0.6116 0.055 Uiso 0.451(3) 1 calc R U P A 4
H12I H 0.2242 -0.4217 0.6353 0.055 Uiso 0.451(3) 1 calc R U P A 4
C13B C 0.0784(6) -0.2858(15) 0.4979(9) 0.046(3) Uiso 0.451(3) 1 d D U P A 4
H13E H 0.0823 -0.3374 0.4471 0.055 Uiso 0.451(3) 1 calc R U P A 4
H13F H 0.0527 -0.3609 0.5196 0.055 Uiso 0.451(3) 1 calc R U P A 4
C14B C 0.0400(6) -0.1251(15) 0.4707(9) 0.067(3) Uiso 0.451(3) 1 d D U P A 4
H14G H -0.0038 -0.1478 0.4277 0.100 Uiso 0.451(3) 1 calc R U P A 4
H14H H 0.0639 -0.0516 0.4465 0.100 Uiso 0.451(3) 1 calc R U P A 4
H14I H 0.0354 -0.0732 0.5205 0.100 Uiso 0.451(3) 1 calc R U P A 4
O2 O 0.32053(13) -0.1371(3) 0.44960(18) 0.0329(7) Uani 1 1 d D . . . .
C20 C 0.3597(2) -0.2286(4) 0.4182(2) 0.0270(9) Uani 1 1 d D . . . .
C21 C 0.3277(2) -0.2410(5) 0.3206(3) 0.0379(11) Uani 1 1 d . . . . .
H21A H 0.2868(13) -0.297(3) 0.3050(5) 0.057 Uiso 1 1 calc R U . . .
H21B H 0.3561(10) -0.300(3) 0.2997(6) 0.057 Uiso 1 1 calc R U . . .
H21C H 0.3205(13) -0.134(3) 0.2967(7) 0.057 Uiso 1 1 calc R U . . .
C22 C 0.3682(2) -0.4038(5) 0.4549(3) 0.0345(10) Uani 1 1 d . . . . .
H22A H 0.3932(14) -0.3998(6) 0.5172(15) 0.052 Uiso 1 1 calc R U . . .
H22B H 0.3926(14) -0.471(2) 0.4278(15) 0.052 Uiso 1 1 calc R U . . .
H22C H 0.3244(11) -0.4527(18) 0.4433(16) 0.052 Uiso 1 1 calc R U . . .
C23 C 0.4276(2) -0.1474(5) 0.4440(3) 0.0331(9) Uani 1 1 d . . . . .
H23A H 0.4212 -0.0380 0.4172 0.040 Uiso 1 1 calc R U . . .
H23B H 0.4447 -0.1304 0.5066 0.040 Uiso 1 1 calc R U . . .
C24 C 0.4810(2) -0.2357(7) 0.4222(4) 0.0563(15) Uani 1 1 d . . . . .
H24A H 0.5201(13) -0.172(3) 0.441(2) 0.084 Uiso 1 1 calc R U . . .
H24B H 0.4664(9) -0.250(4) 0.3623(18) 0.084 Uiso 1 1 calc R U . . .
H24C H 0.4896(13) -0.339(4) 0.449(2) 0.084 Uiso 1 1 calc R U . . .
O3 O 0.18938(13) 0.1827(3) 0.40430(18) 0.0344(7) Uani 1 1 d D . . . .
C30 C 0.1451(2) 0.2763(5) 0.3402(3) 0.0291(9) Uani 1 1 d D . . . .
C31 C 0.1334(2) 0.2027(6) 0.2520(3) 0.0431(12) Uani 1 1 d . . . . .
H31A H 0.1129(15) 0.098(3) 0.2474(8) 0.065 Uiso 1 1 calc R U . . .
H31B H 0.1746(11) 0.190(4) 0.2453(9) 0.065 Uiso 1 1 calc R U . . .
H31C H 0.1056(15) 0.274(3) 0.2087(12) 0.065 Uiso 1 1 calc R U . . .
C32 C 0.1731(2) 0.4496(5) 0.3428(3) 0.0401(11) Uani 1 1 d . . . . .
H32A H 0.2137(13) 0.4441(6) 0.3315(19) 0.060 Uiso 1 1 calc R U . . .
H32B H 0.1825(14) 0.4974(19) 0.3992(16) 0.060 Uiso 1 1 calc R U . . .
H32C H 0.1408(10) 0.517(2) 0.2994(17) 0.060 Uiso 1 1 calc R U . . .
C33 C 0.0795(2) 0.2872(6) 0.3534(3) 0.0423(11) Uani 1 1 d . . . . .
H33A H 0.0648 0.1742 0.3576 0.051 Uiso 1 1 calc R U . . .
H33B H 0.0884 0.3400 0.4094 0.051 Uiso 1 1 calc R U . . .
C34 C 0.0220(3) 0.3772(7) 0.2876(4) 0.0685(18) Uani 1 1 d D . . . .
H34A H -0.0153(14) 0.376(4) 0.3049(15) 0.103 Uiso 1 1 calc R U . . .
H34B H 0.0104(14) 0.324(4) 0.2329(19) 0.103 Uiso 1 1 calc R U . . .
H34C H 0.0345(8) 0.489(4) 0.283(2) 0.103 Uiso 1 1 calc R U . . .
O4 O 0.32018(14) 0.1431(3) 0.62302(17) 0.0343(7) Uani 1 1 d D . . . .
C40 C 0.36025(19) 0.2279(4) 0.6939(2) 0.0254(8) Uani 1 1 d D . . . .
C41 C 0.3251(2) 0.2473(5) 0.7565(3) 0.0372(10) Uani 1 1 d D . . . .
H41A H 0.3154(13) 0.139(3) 0.7737(15) 0.056 Uiso 1 1 calc R U . . .
H41B H 0.2839(12) 0.308(3) 0.7289(9) 0.056 Uiso 1 1 calc R U . . .
H41C H 0.3535(9) 0.308(3) 0.8068(15) 0.056 Uiso 1 1 calc R U . . .
C42 C 0.3747(2) 0.3981(5) 0.6675(3) 0.0370(10) Uani 1 1 d D . . . .
H42A H 0.4003(14) 0.3877(5) 0.6314(18) 0.056 Uiso 1 1 calc R U . . .
H42B H 0.3997(14) 0.461(2) 0.7181(13) 0.056 Uiso 1 1 calc R U . . .
H42C H 0.3335(10) 0.454(2) 0.6362(18) 0.056 Uiso 1 1 calc R U . . .
C43 C 0.4252(2) 0.1336(5) 0.7366(3) 0.0343(10) Uani 1 1 d D . . . .
H43A H 0.4145 0.0260 0.7550 0.041 Uiso 1 1 calc R U . . .
H43B H 0.4443 0.1128 0.6929 0.041 Uiso 1 1 calc R U . . .
C44 C 0.4784(2) 0.2134(7) 0.8134(3) 0.0585(16) Uani 1 1 d D . . . .
H44A H 0.5161(14) 0.140(3) 0.8361(16) 0.088 Uiso 1 1 calc R U . . .
H44B H 0.4607(8) 0.235(4) 0.8575(17) 0.088 Uiso 1 1 calc R U . . .
H44C H 0.4924(14) 0.316(4) 0.7958(8) 0.088 Uiso 1 1 calc R U . . .

loop_
_atom_site_aniso_label
_atom_site_aniso_U_11
_atom_site_aniso_U_22
_atom_site_aniso_U_33
_atom_site_aniso_U_23
_atom_site_aniso_U_13
_atom_site_aniso_U_12
K1 0.0358(5) 0.0226(4) 0.0355(5) 0.0000(4) 0.0126(4) -0.0016(4)
K2 0.0390(5) 0.0231(4) 0.0407(5) -0.0025(4) 0.0138(4) 0.0000(4)
K3 0.0403(5) 0.0240(4) 0.0349(5) 0.0017(4) 0.0125(4) 0.0021(4)
K4 0.0373(5) 0.0228(4) 0.0381(5) -0.0035(4) 0.0107(4) -0.0022(4)
O1 0.0394(17) 0.0271(15) 0.0464(18) 0.0002(14) 0.0193(15) -0.0077(13)
O2 0.0318(16) 0.0271(15) 0.0408(17) -0.0034(13) 0.0147(13) 0.0022(12)
C20 0.036(2) 0.0197(18) 0.026(2) 0.0002(15) 0.0119(18) 0.0028(16)
C21 0.049(3) 0.029(2) 0.032(2) 0.0009(19) 0.011(2) 0.004(2)
C22 0.044(3) 0.023(2) 0.038(2) 0.0055(18) 0.017(2) 0.0005(18)
C23 0.040(2) 0.028(2) 0.033(2) -0.0013(18) 0.0158(19) -0.0024(18)
C24 0.046(3) 0.055(3) 0.077(4) -0.009(3) 0.033(3) -0.005(2)
O3 0.0314(16) 0.0261(14) 0.0381(17) 0.0019(13) 0.0042(13) 0.0045(12)
C30 0.031(2) 0.0215(19) 0.031(2) -0.0013(16) 0.0077(18) -0.0023(16)
C31 0.048(3) 0.044(3) 0.035(2) -0.007(2) 0.014(2) 0.000(2)
C32 0.053(3) 0.025(2) 0.040(3) -0.0013(19) 0.015(2) -0.007(2)
C33 0.038(3) 0.036(2) 0.056(3) 0.003(2) 0.020(2) 0.004(2)
C34 0.040(3) 0.073(4) 0.085(4) 0.009(3) 0.015(3) 0.019(3)
O4 0.0402(17) 0.0266(15) 0.0291(15) -0.0052(12) 0.0048(13) -0.0045(12)
C40 0.029(2) 0.0220(18) 0.025(2) 0.0010(15) 0.0110(17) -0.0021(15)
C41 0.040(3) 0.031(2) 0.044(3) 0.000(2) 0.020(2) -0.0016(19)
C42 0.049(3) 0.023(2) 0.041(3) 0.0044(18) 0.019(2) -0.0029(19)
C43 0.038(2) 0.029(2) 0.037(2) 0.0024(18) 0.0147(19) 0.0042(18)
C44 0.040(3) 0.060(3) 0.056(3) -0.004(3) -0.005(2) 0.005(2)

loop_
_atom_type_symbol
_atom_type_description
_atom_type_scat_dispersion_real
_atom_type_scat_dispersion_imag
_atom_type_scat_source
C C 0.0033 0.0016 'International Tables Vol C Tables 4.2.6.8 and 6.1.1.4'
H H 0.0000 0.0000 'International Tables Vol C Tables 4.2.6.8 and 6.1.1.4'
O O 0.0106 0.0060 'International Tables Vol C Tables 4.2.6.8 and 6.1.1.4'
K K 0.2009 0.2494 'International Tables Vol C Tables 4.2.6.8 and 6.1.1.4'

loop_
_geom_angle_atom_site_label_1
_geom_angle_atom_site_label_2
_geom_angle_atom_site_label_3
_geom_angle
_geom_angle_site_symmetry_1
_geom_angle_site_symmetry_3
O3 K1 O2 91.69(9) . .
O3 K1 O4 91.35(9) . .
O2 K1 O4 90.33(9) . .
O3 K1 K2 45.75(7) . .
O2 K1 K2 91.85(7) . .
O4 K1 K2 45.60(6) . .
O3 K1 K4 45.89(6) . .
O2 K1 K4 45.80(6) . .
O4 K1 K4 91.05(6) . .
K2 K1 K4 61.36(3) . .
O3 K1 K3 90.37(7) . .
O2 K1 K3 45.20(7) . .
O4 K1 K3 45.19(6) . .
K2 K1 K3 60.31(3) . .
K4 K1 K3 59.78(3) . .
O4 K2 O3 91.79(9) . .
O4 K2 O1 90.21(9) . .
O3 K2 O1 89.38(9) . .
O4 K2 C13 102.7(19) . .
O3 K2 C13 127.0(10) . .
O1 K2 C13 40.9(14) . .
O4 K2 C12B 94.8(2) . 1_565
O3 K2 C12B 94.3(3) . 1_565
O1 K2 C12B 173.7(3) . 1_565
O4 K2 C10 106.6(11) . .
O3 K2 C10 101.1(9) . .
O1 K2 C10 20.7(10) . .
C13 K2 C10 25.9(4) . .
O4 K2 C12 102.1(19) . 1_565
O3 K2 C12 88.4(17) . 1_565
O1 K2 C12 167.6(18) . 1_565
C13 K2 C12 135(3) . 1_565
C10 K2 C12 149(2) . 1_565
O4 K2 C10A 105.49(19) . .
O3 K2 C10A 101.5(2) . .
O1 K2 C10A 19.97(19) . .
O4 K2 C12A 100.2(3) . 1_565
O3 K2 C12A 94.2(2) . 1_565
O1 K2 C12A 168.8(3) . 1_565
C10A K2 C12A 149.3(3) . 1_565
O4 K2 K1 46.23(7) . .
O3 K2 K1 45.56(6) . .
O1 K2 K1 90.11(7) . .
C13 K2 K1 126.7(18) . .
C12B K2 K1 96.1(2) 1_565 .
C10 K2 K1 110.5(9) . .
C12 K2 K1 97(2) 1_565 .
C10A K2 K1 109.94(18) . .
C12A K2 K1 99.9(3) 1_565 .
O4 K2 K3 45.29(6) . .
O3 K2 K3 90.39(7) . .
O1 K2 K3 44.93(7) . .
C13 K2 K3 67.8(19) . .
C12B K2 K3 140.0(2) 1_565 .
C10 K2 K3 62.5(10) . .
C12 K2 K3 147.3(19) 1_565 .
C10A K2 K3 61.47(18) . .
C12A K2 K3 145.4(3) 1_565 .
K1 K2 K3 60.48(3) . .
O4 K2 K4 89.93(7) . .
O3 K2 K4 44.78(6) . .
O1 K2 K4 44.64(7) . .
C13 K2 K4 84.1(12) . .
C12B K2 K4 139.0(3) 1_565 .
C10 K2 K4 59.0(9) . .
C12 K2 K4 132.3(17) 1_565 .
C10A K2 K4 58.99(19) . .
C12A K2 K4 138.3(2) 1_565 .
K1 K2 K4 59.42(3) . .
K3 K2 K4 59.21(3) . .
O1 K3 O4 90.13(9) . .
O1 K3 O2 91.29(9) . .
O4 K3 O2 90.46(9) . .
O1 K3 K4 45.62(7) . .
O4 K3 K4 91.10(6) . .
O2 K3 K4 45.68(6) . .
O1 K3 K2 45.15(6) . .
O4 K3 K2 44.98(6) . .
O2 K3 K2 90.80(6) . .
K4 K3 K2 60.91(3) . .
O1 K3 K1 89.23(7) . .
O4 K3 K1 45.49(7) . .
O2 K3 K1 45.02(6) . .
K4 K3 K1 59.57(3) . .
K2 K3 K1 59.21(3) . .
O1 K4 O2 91.01(9) . .
O1 K4 O3 89.05(9) . .
O2 K4 O3 91.07(9) . .
O1 K4 C14 152.5(17) . 4
O2 K4 C14 112.7(19) . 4
O3 K4 C14 103.6(15) . 4
O1 K4 C13A 43.11(17) . .
O2 K4 C13A 130.77(19) . .
O3 K4 C13A 102.4(2) . .
O1 K4 C32 94.08(10) . 1_545
O2 K4 C32 95.97(10) . 1_545
O3 K4 C32 172.24(10) . 1_545
C14 K4 C32 70.6(14) 4 1_545
C13A K4 C32 75.4(2) . 1_545
O1 K4 C30 102.03(10) . .
O2 K4 C30 105.63(9) . .
O3 K4 C30 19.88(8) . .
C14 K4 C30 85.4(15) 4 .
C13A K4 C30 101.6(2) . .
C32 K4 C30 152.62(10) 1_545 .
O1 K4 C10 19.3(8) . .
O2 K4 C10 107.2(9) . .
O3 K4 C10 99.0(12) . .
C14 K4 C10 133.2(14) 4 .
C32 K4 C10 82.1(11) 1_545 .
C30 K4 C10 106.7(13) . .
O1 K4 K1 89.89(7) . .
O2 K4 K1 45.63(6) . .
O3 K4 K1 45.43(6) . .
C14 K4 K1 116.4(15) 4 .
C13A K4 K1 128.11(18) . .
C32 K4 K1 141.51(9) 1_545 .
C30 K4 K1 61.33(7) . .
C10 K4 K1 108.7(8) . .
O1 K4 K3 45.32(7) . .
O2 K4 K3 45.69(7) . .
O3 K4 K3 90.76(6) . .
C14 K4 K3 155.0(19) 4 .
C13A K4 K3 86.51(17) . .
C32 K4 K3 96.50(8) 1_545 .
C30 K4 K3 110.60(7) . .
C10 K4 K3 62.1(9) . .
K1 K4 K3 60.65(2) . .
O1 K4 K2 44.57(6) . .
O2 K4 K2 89.98(7) . .
O3 K4 K2 44.53(7) . .
C14 K4 K2 142.9(17) 4 .
C13A K4 K2 69.86(19) . .
C32 K4 K2 138.42(8) 1_545 .
C30 K4 K2 59.54(7) . .
C10 K4 K2 57.0(11) . .
K1 K4 K2 59.22(3) . .
K3 K4 K2 59.88(3) . .
C10A O1 K3 132.8(5) . .
C10 O1 K3 136(3) . .
C10B O1 K3 125.7(5) . .
C10A O1 K2 119.4(6) . .
C10 O1 K2 117(3) . .
C10B O1 K2 121.0(5) . .
K3 O1 K2 89.92(9) . .
C10A O1 K4 123.4(5) . .
C10 O1 K4 122(2) . .
C10B O1 K4 129.2(5) . .
K3 O1 K4 89.06(9) . .
K2 O1 K4 90.80(9) . .
O1 C10 C12 106(7) . .
O1 C10 C11 124(6) . .
C12 C10 C11 109(2) . .
O1 C10 C13 99(4) . .
C12 C10 C13 109(2) . .
C11 C10 C13 110(2) . .
O1 C10 K2 42(2) . .
C12 C10 K2 146(5) . .
C11 C10 K2 101(5) . .
C13 C10 K2 74(2) . .
O1 C10 K4 38.7(17) . .
C12 C10 K4 98(5) . .
C11 C10 K4 93(5) . .
C13 C10 K4 136(3) . .
K2 C10 K4 64.0(6) . .
C14 C13 C10 115(2) . .
C14 C13 K2 166(3) . .
C10 C13 K2 80(2) . .
C13 C14 K4 132(5) . 4_556
O1 C10A C11A 107.4(9) . .
O1 C10A C12A 113.0(10) . .
C11A C10A C12A 111.0(9) . .
O1 C10A C13A 106.8(8) . .
C11A C10A C13A 111.4(9) . .
C12A C10A C13A 107.3(9) . .
O1 C10A K2 40.6(4) . .
C11A C10A K2 72.2(7) . .
C12A C10A K2 146.5(8) . .
C13A C10A K2 101.7(6) . .
C14A C13A C10A 113.3(9) . .
C14A C13A K4 163.4(7) . .
C10A C13A K4 82.4(5) . .
O1 C10B C12B 107.9(9) . .
O1 C10B C11B 113.2(9) . .
C12B C10B C11B 106.4(9) . .
O1 C10B C13B 112.6(10) . .
C12B C10B C13B 109.3(9) . .
C11B C10B C13B 107.0(9) . .
C14B C13B C10B 114.3(10) . .
C20 O2 K1 128.6(2) . .
C20 O2 K4 125.1(2) . .
K1 O2 K4 88.57(9) . .
C20 O2 K3 124.1(2) . .
K1 O2 K3 89.77(9) . .
K4 O2 K3 88.63(9) . .
O2 C20 C21 110.4(3) . .
O2 C20 C23 109.2(3) . .
C21 C20 C23 109.8(3) . .
O2 C20 C22 110.3(3) . .
C21 C20 C22 108.0(3) . .
C23 C20 C22 109.1(3) . .
C24 C23 C20 118.2(4) . .
C30 O3 K1 131.0(2) . .
C30 O3 K2 126.0(2) . .
K1 O3 K2 88.69(9) . .
C30 O3 K4 119.9(2) . .
K1 O3 K4 88.68(9) . .
K2 O3 K4 90.69(9) . .
O3 C30 C33 109.7(4) . .
O3 C30 C32 109.5(3) . .
C33 C30 C32 109.0(4) . .
O3 C30 C31 110.9(3) . .
C33 C30 C31 109.7(4) . .
C32 C30 C31 108.0(4) . .
O3 C30 K4 40.19(16) . .
C33 C30 K4 103.2(2) . .
C32 C30 K4 142.9(3) . .
C31 C30 K4 76.9(2) . .
C34 C33 C30 119.0(4) . .
C40 O4 K2 126.0(2) . .
C40 O4 K3 126.3(2) . .
K2 O4 K3 89.73(9) . .
C40 O4 K1 125.5(2) . .
K2 O4 K1 88.16(8) . .
K3 O4 K1 89.32(9) . .
O4 C40 C41 109.4(3) . .
O4 C40 C42 109.8(3) . .
C41 C40 C42 108.6(3) . .
O4 C40 C43 109.4(3) . .
C41 C40 C43 110.0(3) . .
C42 C40 C43 109.7(3) . .
C44 C43 C40 117.5(4) . .

loop_
_geom_bond_atom_site_label_1
_geom_bond_atom_site_label_2
_geom_bond_distance
_geom_bond_site_symmetry_2
K1 O3 2.605(3) .
K1 O2 2.614(3) .
K1 O4 2.635(3) .
K1 K2 3.6476(15) .
K1 K4 3.6554(13) .
K1 K3 3.6952(13) .
K2 O4 2.608(3) .
K2 O3 2.613(3) .
K2 O1 2.615(3) .
K2 C13 3.40(5) .
K2 C12B 3.475(12) 1_565
K2 C10 3.48(5) .
K2 C12 3.48(8) 1_565
K2 C10A 3.499(11) .
K2 C12A 3.504(12) 1_565
K2 K3 3.6888(14) .
K2 K4 3.7265(14) .
K3 O1 2.605(3) .
K3 O4 2.622(3) .
K3 O2 2.622(3) .
K3 K4 3.6632(14) .
K4 O1 2.619(3) .
K4 O2 2.621(3) .
K4 O3 2.625(3) .
K4 C13A 3.421(10) .
K4 C32 3.463(4) 1_545
K4 C30 3.525(4) .
K4 C10 3.55(4) .
O1 C10A 1.371(9) .
O1 C10 1.384(16) .
O1 C10B 1.398(10) .
C10 C12 1.534(17) .
C10 C11 1.535(17) .
C10 C13 1.544(17) .
C13 C14 1.537(18) .
C14 K4 2.91(5) 4_556
C10A C11A 1.531(11) .
C10A C12A 1.535(11) .
C10A C13A 1.542(11) .
C13A C14A 1.536(12) .
C10B C12B 1.529(11) .
C10B C11B 1.540(11) .
C10B C13B 1.545(11) .
C13B C14B 1.535(13) .
O2 C20 1.384(4) .
C20 C21 1.535(6) .
C20 C23 1.535(6) .
C20 C22 1.545(5) .
C23 C24 1.531(6) .
O3 C30 1.383(4) .
C30 C33 1.536(6) .
C30 C32 1.538(5) .
C30 C31 1.538(6) .
C33 C34 1.522(7) .
O4 C40 1.378(4) .
C40 C41 1.531(5) .
C40 C42 1.531(5) .
C40 C43 1.539(5) .
C43 C44 1.529(6) .
